data_2220220
loop_
_publ_author_name
'Xu, Hao'
'Quan, Ji-Cai'
'Xu, Jian'
'Chen, Jing'
'Wang, Jin-Tang'

_publ_section_title 1-(4,5-Dinitro-10-azatricyclo[6.3.1.0^2,7^]dodeca-2,4,6-trien-10-yl)-2,2,2-trifluoroethanone
_journal_coeditor_code HK2521
_journal_issue 12
_journal_name_full 'Acta Crystallographica Section E'
_journal_page_first o2425
_journal_paper_doi 10.1107/S1600536808028158
_journal_volume 64
_journal_year 2008
_chemical_formula_iupac 'C13 H10 F3 N3 O5'
_chemical_formula_moiety 'C13 H10 F3 N3 O5'
_chemical_formula_sum 'C13 H10 F3 N3 O5'
_chemical_formula_weight 345.24
_chemical_name_systematic 1-(4,5-Dinitro-10-azatricyclo[6.3.1.0^2,7^]dodeca-2,4,6-trien-10-yl)-2,2,2-trifluoroethanone
_space_group_IT_number 14
_symmetry_cell_setting monoclinic
_symmetry_space_group_name_Hall '-P 2ybc'
_symmetry_space_group_name_H-M 'P 1 21/c 1'
_atom_sites_solution_hydrogens geom
_atom_sites_solution_primary direct
_atom_sites_solution_secondary difmap
_audit_creation_method SHELXL97
_cell_angle_alpha 90.00
_cell_angle_beta 96.98(3)
_cell_angle_gamma 90.00
_cell_formula_units_Z 4
_cell_length_a 9.6400(19)
_cell_length_b 7.7430(15)
_cell_length_c 18.687(4)
_cell_measurement_reflns_used 25
_cell_measurement_temperature 294(2)
_cell_measurement_theta_max 13
_cell_measurement_theta_min 10
_cell_volume 1384.5(5)
_computing_cell_refinement 'CAD-4 Software (Enraf--Nonius, 1989)'
_computing_data_collection 'CAD-4 Software (Enraf--Nonius, 1989)'
_computing_data_reduction 'XCAD4 (Harms & Wocadlo, 1995)'
_computing_molecular_graphics 'SHELXTL (Sheldrick, 2008) and PLATON (Spek, 2003)'
_computing_publication_material 'SHELXTL (Sheldrick, 2008)'
_computing_structure_refinement 'SHELXL97 (Sheldrick, 2008)'
_computing_structure_solution 'SHELXS97 (Sheldrick, 2008)'
_diffrn_ambient_temperature 294(2)
_diffrn_measured_fraction_theta_full 1.000
_diffrn_measured_fraction_theta_max 1.000
_diffrn_measurement_device_type 'Enraf--Nonius CAD-4'
_diffrn_measurement_method '\w/2\q scans'
_diffrn_radiation_monochromator graphite
_diffrn_radiation_source 'fine-focus sealed tube'
_diffrn_radiation_type MoK\a
_diffrn_radiation_wavelength 0.71073
_diffrn_reflns_av_R_equivalents 0.0520
_diffrn_reflns_av_sigmaI/netI 0.0382
_diffrn_reflns_limit_h_max 11
_diffrn_reflns_limit_h_min -11
_diffrn_reflns_limit_k_max 9
_diffrn_reflns_limit_k_min 0
_diffrn_reflns_limit_l_max 22
_diffrn_reflns_limit_l_min 0
_diffrn_reflns_number 2673
_diffrn_reflns_theta_full 25.28
_diffrn_reflns_theta_max 25.28
_diffrn_reflns_theta_min 2.13
_diffrn_standards_decay_% 0
_diffrn_standards_interval_time 120
_diffrn_standards_number 3
_exptl_absorpt_coefficient_mu 0.154
_exptl_absorpt_correction_T_max 0.9848
_exptl_absorpt_correction_T_min 0.9554
_exptl_absorpt_correction_type psi-scan
_exptl_absorpt_process_details '(North <i>et al.</i>,  1968)'
_exptl_crystal_colour colorless
_exptl_crystal_density_diffrn 1.656
_exptl_crystal_density_method 'not measured'
_exptl_crystal_description red
_exptl_crystal_F_000 704
_exptl_crystal_size_max 0.30
_exptl_crystal_size_mid 0.20
_exptl_crystal_size_min 0.10
_refine_diff_density_max 0.329
_refine_diff_density_min -0.348
_refine_ls_extinction_method none
_refine_ls_goodness_of_fit_ref 1.024
_refine_ls_hydrogen_treatment constr
_refine_ls_matrix_type full
_refine_ls_number_parameters 217
_refine_ls_number_reflns 2513
_refine_ls_number_restraints 0
_refine_ls_restrained_S_all 1.024
_refine_ls_R_factor_all 0.1051
_refine_ls_R_factor_gt 0.0609
_refine_ls_shift/su_max 0.000
_refine_ls_shift/su_mean 0.000
_refine_ls_structure_factor_coef Fsqd
_refine_ls_weighting_details 'calc w = 1/[\s^2^(Fo^2^)+(0.05P)^2^+4P] where P=(Fo^2^+2Fc^2^)/3'
_refine_ls_weighting_scheme calc
_refine_ls_wR_factor_gt 0.1365
_refine_ls_wR_factor_ref 0.1826
_reflns_number_gt 1592
_reflns_number_total 2513
_reflns_threshold_expression I>2\s(I)
_cod_data_source_file hk2521.cif
_cod_data_source_block I
_cod_original_sg_symbol_H-M 'P 21/c'
_cod_database_code 2220220
_cod_database_fobs_code 2220220

loop_
_symmetry_equiv_pos_as_xyz
'x, y, z'
'-x, y+1/2, -z+1/2'
'-x, -y, -z'
'x, -y-1/2, z-1/2'

loop_
_atom_site_type_symbol
_atom_site_label
_atom_site_fract_x
_atom_site_fract_y
_atom_site_fract_z
_atom_site_U_iso_or_equiv
_atom_site_adp_type
_atom_site_calc_flag
_atom_site_refinement_flags
_atom_site_occupancy
F F1 0.3302(4) 0.7803(5) 0.23330(19) 0.1036(13) Uani d . 1
F F2 0.1596(3) 0.6268(5) 0.25814(17) 0.0907(12) Uani d . 1
F F3 0.3030(3) 0.5239(4) 0.19179(13) 0.0702(9) Uani d . 1
O O1 0.4775(4) 0.6527(5) 0.34298(19) 0.0681(10) Uani d . 1
O O2 0.1222(4) 0.4522(5) 0.6478(2) 0.0812(12) Uani d . 1
O O3 0.0247(4) 0.2030(5) 0.65267(18) 0.0733(11) Uani d . 1
O O4 -0.2298(3) 0.1740(6) 0.4660(2) 0.0772(12) Uani d . 1
O O5 -0.1736(4) 0.3629(5) 0.5498(2) 0.0749(11) Uani d . 1
N N1 0.3630(3) 0.3999(5) 0.34108(16) 0.0398(8) Uani d . 1
N N2 0.0824(4) 0.3155(6) 0.6213(2) 0.0512(10) Uani d . 1
N N3 -0.1427(4) 0.2615(5) 0.5031(2) 0.0532(10) Uani d . 1
C C1 0.2916(5) 0.6217(7) 0.2505(2) 0.0557(12) Uani d . 1
C C2 0.3865(4) 0.5564(6) 0.3165(2) 0.0446(10) Uani d . 1
C C3 0.4621(4) 0.3471(7) 0.4042(2) 0.0486(11) Uani d . 1
H H3A 0.4714 0.4406 0.4390 0.058 Uiso calc R 1
H H3B 0.5532 0.3272 0.3887 0.058 Uiso calc R 1
C C4 0.4159(4) 0.1853(6) 0.4403(2) 0.0442(10) Uani d . 1
H H4A 0.4872 0.1443 0.4784 0.053 Uiso calc R 1
C C5 0.3737(5) 0.0456(7) 0.3846(3) 0.0569(12) Uani d . 1
H H5A 0.3600 -0.0649 0.4072 0.068 Uiso calc R 1
H H5B 0.4419 0.0331 0.3509 0.068 Uiso calc R 1
C C6 0.2364(4) 0.1203(6) 0.3485(2) 0.0476(11) Uani d . 1
H H6A 0.1799 0.0323 0.3208 0.057 Uiso calc R 1
C C7 0.2679(5) 0.2734(7) 0.3008(2) 0.0524(12) Uani d . 1
H H7A 0.3105 0.2310 0.2598 0.063 Uiso calc R 1
H H7B 0.1811 0.3304 0.2827 0.063 Uiso calc R 1
C C8 0.2766(4) 0.2163(5) 0.4683(2) 0.0393(9) Uani d . 1
C C9 0.2468(4) 0.2693(5) 0.5352(2) 0.0398(10) Uani d . 1
H H9A 0.3181 0.2968 0.5715 0.048 Uiso calc R 1
C C10 0.1095(4) 0.2805(5) 0.5470(2) 0.0391(9) Uani d . 1
C C11 0.0006(4) 0.2439(5) 0.4922(2) 0.0381(9) Uani d . 1
C C12 0.0337(4) 0.1944(6) 0.4239(2) 0.0417(10) Uani d . 1
H H12A -0.0365 0.1737 0.3861 0.050 Uiso calc R 1
C C13 0.1695(4) 0.1778(5) 0.4143(2) 0.0418(10) Uani d . 1

loop_
_atom_site_aniso_label
_atom_site_aniso_U_11
_atom_site_aniso_U_22
_atom_site_aniso_U_33
_atom_site_aniso_U_12
_atom_site_aniso_U_13
_atom_site_aniso_U_23
F1 0.150(3) 0.070(2) 0.083(2) 0.000(2) -0.017(2) 0.0327(19)
F2 0.0614(19) 0.134(3) 0.076(2) 0.042(2) 0.0060(15) 0.020(2)
F3 0.0736(19) 0.102(2) 0.0356(14) 0.0003(17) 0.0089(12) -0.0006(15)
O1 0.072(2) 0.053(2) 0.074(2) -0.0176(19) -0.0145(18) 0.0037(18)
O2 0.100(3) 0.075(3) 0.068(2) -0.011(2) 0.005(2) -0.030(2)
O3 0.095(3) 0.076(3) 0.056(2) -0.005(2) 0.0403(19) 0.009(2)
O4 0.0338(17) 0.108(3) 0.087(3) -0.016(2) -0.0066(17) -0.001(2)
O5 0.054(2) 0.078(3) 0.098(3) 0.0127(19) 0.029(2) -0.007(2)
N1 0.0348(17) 0.053(2) 0.0291(16) -0.0060(16) -0.0073(13) -0.0019(15)
N2 0.050(2) 0.056(3) 0.045(2) 0.007(2) -0.0007(17) -0.003(2)
N3 0.043(2) 0.055(3) 0.060(2) 0.0015(19) 0.0023(19) 0.018(2)
C1 0.054(3) 0.067(3) 0.046(3) 0.004(3) 0.008(2) 0.014(2)
C2 0.045(2) 0.051(3) 0.039(2) 0.002(2) 0.0101(18) 0.007(2)
C3 0.033(2) 0.069(3) 0.042(2) -0.007(2) -0.0008(17) 0.009(2)
C4 0.033(2) 0.058(3) 0.042(2) 0.007(2) 0.0055(17) 0.010(2)
C5 0.061(3) 0.052(3) 0.063(3) 0.004(2) 0.027(2) 0.003(2)
C6 0.049(2) 0.053(3) 0.041(2) -0.013(2) 0.0063(19) -0.007(2)
C7 0.053(3) 0.071(3) 0.033(2) -0.016(2) 0.0025(19) -0.009(2)
C8 0.041(2) 0.038(2) 0.037(2) 0.0014(18) -0.0044(17) 0.0045(18)
C9 0.036(2) 0.045(2) 0.034(2) -0.0047(19) -0.0095(16) 0.0003(18)
C10 0.041(2) 0.039(2) 0.035(2) -0.0009(18) -0.0026(17) 0.0051(18)
C11 0.0318(19) 0.038(2) 0.042(2) 0.0017(17) -0.0023(16) 0.0104(18)
C12 0.038(2) 0.045(3) 0.039(2) -0.0061(19) -0.0050(17) 0.0008(19)
C13 0.047(2) 0.039(2) 0.038(2) -0.0066(19) -0.0014(18) 0.0015(19)

loop_
_atom_type_symbol
_atom_type_description
_atom_type_scat_dispersion_real
_atom_type_scat_dispersion_imag
_atom_type_scat_source
C C 0.0033 0.0016 'International Tables Vol C Tables 4.2.6.8 and 6.1.1.4'
H H 0.0000 0.0000 'International Tables Vol C Tables 4.2.6.8 and 6.1.1.4'
N N 0.0061 0.0033 'International Tables Vol C Tables 4.2.6.8 and 6.1.1.4'
O O 0.0106 0.0060 'International Tables Vol C Tables 4.2.6.8 and 6.1.1.4'
F F 0.0171 0.0103 'International Tables Vol C Tables 4.2.6.8 and 6.1.1.4'

loop_
_geom_angle_atom_site_label_1
_geom_angle_atom_site_label_2
_geom_angle_atom_site_label_3
_geom_angle
C2 N1 C3 114.0(3)
C2 N1 C7 123.4(3)
C3 N1 C7 121.4(4)
O2 N2 O3 124.6(4)
O2 N2 C10 117.6(4)
O3 N2 C10 117.8(4)
O4 N3 O5 122.9(4)
O4 N3 C11 118.3(4)
O5 N3 C11 118.8(4)
F2 C1 F1 107.7(4)
F2 C1 F3 106.5(4)
F1 C1 F3 105.6(4)
F2 C1 C2 114.8(4)
F1 C1 C2 110.0(4)
F3 C1 C2 111.8(4)
O1 C2 N1 124.6(4)
O1 C2 C1 117.3(4)
N1 C2 C1 118.1(4)
N1 C3 C4 112.7(3)
N1 C3 H3A 109.0
C4 C3 H3A 109.0
N1 C3 H3B 109.0
C4 C3 H3B 109.0
H3A C3 H3B 107.8
C3 C4 C8 110.0(4)
C3 C4 C5 110.6(3)
C8 C4 C5 100.0(3)
C3 C4 H4A 111.9
C8 C4 H4A 111.9
C5 C4 H4A 111.9
C4 C5 C6 100.3(4)
C4 C5 H5A 111.7
C6 C5 H5A 111.7
C4 C5 H5B 111.7
C6 C5 H5B 111.7
H5A C5 H5B 109.5
C13 C6 C5 100.5(3)
C13 C6 C7 112.1(4)
C5 C6 C7 109.1(4)
C13 C6 H6A 111.5
C5 C6 H6A 111.5
C7 C6 H6A 111.5
N1 C7 C6 111.6(3)
N1 C7 H7A 109.3
C6 C7 H7A 109.3
N1 C7 H7B 109.3
C6 C7 H7B 109.3
H7A C7 H7B 108.0
C9 C8 C13 120.4(4)
C9 C8 C4 130.6(4)
C13 C8 C4 109.1(4)
C10 C9 C8 118.4(3)
C10 C9 H9A 120.8
C8 C9 H9A 120.8
C9 C10 C11 121.5(4)
C9 C10 N2 116.7(3)
C11 C10 N2 121.6(4)
C10 C11 C12 119.0(4)
C10 C11 N3 121.9(4)
C12 C11 N3 119.0(4)
C13 C12 C11 118.4(4)
C13 C12 H12A 120.8
C11 C12 H12A 120.8
C12 C13 C8 122.2(4)
C12 C13 C6 130.3(4)
C8 C13 C6 107.5(4)

loop_
_geom_bond_atom_site_label_1
_geom_bond_atom_site_label_2
_geom_bond_distance
F1 C1 1.334(6)
F2 C1 1.298(5)
F3 C1 1.348(6)
O1 C2 1.210(5)
O2 N2 1.211(5)
O3 N2 1.221(5)
O4 N3 1.227(5)
O5 N3 1.236(5)
N1 C2 1.325(6)
N1 C3 1.482(5)
N1 C7 1.483(5)
N2 C10 1.470(5)
N3 C11 1.427(5)
C1 C2 1.530(6)
C3 C4 1.516(6)
C3 H3A 0.9700
C3 H3B 0.9700
C4 C8 1.519(5)
C4 C5 1.521(6)
C4 H4A 0.9800
C5 C6 1.525(6)
C5 H5A 0.9700
C5 H5B 0.9700
C6 C13 1.523(6)
C6 C7 1.535(6)
C6 H6A 0.9800
C7 H7A 0.9700
C7 H7B 0.9700
C8 C9 1.379(6)
C8 C13 1.385(5)
C9 C10 1.370(5)
C9 H9A 0.9300
C10 C11 1.403(5)
C11 C12 1.407(6)
C12 C13 1.349(6)
C12 H12A 0.9300

loop_
_geom_hbond_atom_site_label_D
_geom_hbond_atom_site_label_H
_geom_hbond_atom_site_label_A
_geom_hbond_site_symmetry_A
_geom_hbond_distance_DH
_geom_hbond_distance_HA
_geom_hbond_distance_DA
_geom_hbond_angle_DHA
C7 H7B F2 . 0.97 2.34 3.002(6) 124.00
C9 H9A O1 3_666 0.93 2.41 3.338(5) 173.00

loop_
_geom_torsion_atom_site_label_1
_geom_torsion_atom_site_label_2
_geom_torsion_atom_site_label_3
_geom_torsion_atom_site_label_4
_geom_torsion
C3 N1 C2 O1 -1.8(6)
C7 N1 C2 O1 -169.0(4)
C3 N1 C2 C1 178.8(4)
C7 N1 C2 C1 11.6(6)
F2 C1 C2 O1 -121.0(5)
F1 C1 C2 O1 0.6(6)
F3 C1 C2 O1 117.5(5)
F2 C1 C2 N1 58.5(6)
F1 C1 C2 N1 -179.9(4)
F3 C1 C2 N1 -63.0(5)
C2 N1 C3 C4 168.3(4)
C7 N1 C3 C4 -24.2(5)
N1 C3 C4 C8 -61.6(5)
N1 C3 C4 C5 48.0(5)
C3 C4 C5 C6 -71.8(4)
C8 C4 C5 C6 44.2(4)
C4 C5 C6 C13 -44.6(4)
C4 C5 C6 C7 73.4(4)
C2 N1 C7 C6 -167.6(4)
C3 N1 C7 C6 26.0(5)
C13 C6 C7 N1 58.8(5)
C5 C6 C7 N1 -51.7(5)
C3 C4 C8 C9 -93.2(5)
C5 C4 C8 C9 150.4(5)
C3 C4 C8 C13 88.4(4)
C5 C4 C8 C13 -28.0(4)
C13 C8 C9 C10 0.8(6)
C4 C8 C9 C10 -177.4(4)
C8 C9 C10 C11 -1.7(6)
C8 C9 C10 N2 172.3(4)
O2 N2 C10 C9 63.6(5)
O3 N2 C10 C9 -114.5(5)
O2 N2 C10 C11 -122.3(5)
O3 N2 C10 C11 59.5(6)
C9 C10 C11 C12 0.1(6)
N2 C10 C11 C12 -173.6(4)
C9 C10 C11 N3 -177.6(4)
N2 C10 C11 N3 8.7(6)
O4 N3 C11 C10 -154.4(4)
O5 N3 C11 C10 25.1(6)
O4 N3 C11 C12 28.0(6)
O5 N3 C11 C12 -152.6(4)
C10 C11 C12 C13 2.4(6)
N3 C11 C12 C13 -179.8(4)
C11 C12 C13 C8 -3.4(6)
C11 C12 C13 C6 177.3(4)
C9 C8 C13 C12 1.8(7)
C4 C8 C13 C12 -179.6(4)
C9 C8 C13 C6 -178.8(4)
C4 C8 C13 C6 -0.2(5)
C5 C6 C13 C12 -152.3(5)
C7 C6 C13 C12 91.9(5)
C5 C6 C13 C8 28.3(5)
C7 C6 C13 C8 -87.5(4)

loop_
_cod_related_entry_id
_cod_related_entry_database
_cod_related_entry_code
1 ChemSpider 10608834
